data_7103908
loop_
_publ_author_name
'Bond, Andrew D.'
'Doyle, Emma L.'
'Garc\'ia, Felipe'
'Kowenicki, Richard A.'
'McPartlin, Mary'
'Riera, Luc\'ia'
'Wright, Dominic S.'

_publ_section_title
;
 Exo-metal coordination by a tricyclic [{P(\m-N-2-NC5H4)}2(\m-O)]2 dimer in
 [{P(\m-N-2-NC5H4)}2(\m-O)]2{CuCl&#x00B7;(C5H5N)2}4 {2-NC5H4 =
 2-pyridyl, C5H5N = pyridine)
;
_journal_coden_ASTM CHCOFS
_journal_issue 24
_journal_name_full
;
 Chemical Communications (Cambridge, United Kingdom)
;
_journal_page_first 2990
_journal_page_last 2991
_journal_paper_doi 10.1039/b309842g
_journal_year 2003
_chemical_formula_sum 'C90 H86 Cl4 Cu4 N22 O2 P4'
_chemical_formula_weight 2027.65
_space_group_IT_number 2
_symmetry_cell_setting triclinic
_symmetry_space_group_name_Hall '-P 1'
_symmetry_space_group_name_H-M 'P -1'
_atom_sites_solution_hydrogens geom
_atom_sites_solution_primary direct
_atom_sites_solution_secondary difmap
_audit_creation_method SHELXL-97
_cell_angle_alpha 61.079(7)
_cell_angle_beta 87.902(7)
_cell_angle_gamma 82.493(9)
_cell_formula_units_Z 1
_cell_length_a 13.7629(3)
_cell_length_b 13.9287(2)
_cell_length_c 14.1546(3)
_cell_measurement_reflns_used 17982
_cell_measurement_temperature 180(2)
_cell_measurement_theta_max 27.48
_cell_measurement_theta_min 1.02
_cell_volume 2353.57(8)
_computing_cell_refinement 'HKL Scalepack (Otwinowski & Minor 1997)'
_computing_data_collection 'Collect (Nonius BV, 1997-2000)'
_computing_data_reduction
;
HKL Denzo and Scalepack (Otwinowski & Minor 1997)
;
_computing_molecular_graphics 'Bruker SHELXTL'
_computing_publication_material 'Bruker SHELXTL'
_computing_structure_refinement 'SHELXL-93 (Sheldrick, 1993)'
_computing_structure_solution teXsan
_diffrn_ambient_temperature 180(2)
_diffrn_detector_area_resol_mean 9
_diffrn_measured_fraction_theta_full 0.996
_diffrn_measured_fraction_theta_max 0.996
_diffrn_measurement_device '95mm CCD camera on \k-goniostat'
_diffrn_measurement_device_type KappaCCD
_diffrn_measurement_method CCD
_diffrn_radiation_monochromator 'horizonally mounted graphite crystal'
_diffrn_radiation_source 'fine-focus sealed tube'
_diffrn_radiation_type MoK\a
_diffrn_radiation_wavelength 0.71069
_diffrn_reflns_av_R_equivalents 0.0491
_diffrn_reflns_av_sigmaI/netI 0.0488
_diffrn_reflns_limit_h_max 16
_diffrn_reflns_limit_h_min -16
_diffrn_reflns_limit_k_max 16
_diffrn_reflns_limit_k_min -15
_diffrn_reflns_limit_l_max 16
_diffrn_reflns_limit_l_min -16
_diffrn_reflns_number 23631
_diffrn_reflns_theta_full 25.00
_diffrn_reflns_theta_max 25.00
_diffrn_reflns_theta_min 3.56
_exptl_absorpt_coefficient_mu 1.133
_exptl_absorpt_correction_T_max 0.8952
_exptl_absorpt_correction_T_min 0.7421
_exptl_absorpt_correction_type multi-scan
_exptl_absorpt_process_details
;
multi-scan from symmetry-related measurements
Sortav (Blessing 1995)
;
_exptl_crystal_density_diffrn 1.431
_exptl_crystal_density_method 'not measured'
_exptl_crystal_F_000 1040
_exptl_crystal_size_max 0.28
_exptl_crystal_size_mid 0.12
_exptl_crystal_size_min 0.10
_refine_diff_density_max 0.811
_refine_diff_density_min -0.472
_refine_diff_density_rms 0.088
_refine_ls_extinction_method none
_refine_ls_goodness_of_fit_ref 1.046
_refine_ls_hydrogen_treatment mixed
_refine_ls_matrix_type full
_refine_ls_number_parameters 546
_refine_ls_number_reflns 8249
_refine_ls_number_restraints 126
_refine_ls_restrained_S_all 1.048
_refine_ls_R_factor_all 0.0607
_refine_ls_R_factor_gt 0.0439
_refine_ls_shift/su_max 0.201
_refine_ls_shift/su_mean 0.010
_refine_ls_structure_factor_coef Fsqd
_refine_ls_weighting_details 'calc w=1/[\s^2^(Fo^2^)+(0.0496P)^2^+2.3181P] where P=(Fo^2^+2Fc^2^)/3'
_refine_ls_weighting_scheme calc
_refine_ls_wR_factor_gt 0.1039
_refine_ls_wR_factor_ref 0.1135
_reflns_number_gt 6670
_reflns_number_total 8249
_reflns_threshold_expression >2sigma(I)
_cod_data_source_file b309842g.txt
_cod_data_source_block dw0239
_cod_original_sg_symbol_H-M P-1
_cod_database_code 7103908

loop_
_symmetry_equiv_pos_as_xyz
'x, y, z'
'-x, -y, -z'

loop_
_atom_site_label
_atom_site_type_symbol
_atom_site_fract_x
_atom_site_fract_y
_atom_site_fract_z
_atom_site_U_iso_or_equiv
_atom_site_adp_type
_atom_site_occupancy
_atom_site_symmetry_multiplicity
_atom_site_calc_flag
_atom_site_refinement_flags
_atom_site_disorder_assembly
_atom_site_disorder_group
Cu1 Cu -0.15879(3) 0.97270(3) 0.26513(3) 0.03237(12) Uani 1 1 d . . .
Cu2 Cu 0.03263(3) 0.65791(3) 0.17166(3) 0.03407(12) Uani 1 1 d . . .
P1 P -0.08023(5) 0.98911(6) 0.12519(6) 0.02650(18) Uani 1 1 d . . .
P2 P 0.01601(5) 0.83408(6) 0.09109(6) 0.02688(18) Uani 1 1 d . . .
Cl2 Cl -0.10725(6) 0.58281(7) 0.25465(7) 0.0455(2) Uani 1 1 d . . .
Cl1 Cl -0.20762(8) 1.12567(8) 0.28463(8) 0.0538(3) Uani 1 1 d . . .
O1 O -0.06990(14) 1.11304(16) 0.02608(16) 0.0288(5) Uani 1 1 d . . .
N1 N 0.03503(17) 0.9160(2) 0.14520(19) 0.0277(6) Uani 1 1 d . . .
N11 N 0.1839(2) 0.8217(3) 0.2338(3) 0.0535(8) Uani 1 1 d . . .
C12 C 0.1130(2) 0.9063(3) 0.2119(2) 0.0318(7) Uani 1 1 d . . .
C13 C 0.1124(3) 0.9805(3) 0.2491(3) 0.0418(8) Uani 1 1 d . . .
H13 H 0.0617 1.0408 0.2289 0.050 Uiso 1 1 calc R . .
C14 C 0.1901(4) 0.9629(5) 0.3184(4) 0.0723(14) Uani 1 1 d . . .
H14 H 0.1923 1.0108 0.3482 0.087 Uiso 1 1 calc R . .
C15 C 0.2637(3) 0.8766(6) 0.3438(4) 0.0861(18) Uani 1 1 d . . .
H15 H 0.3174 0.8646 0.3902 0.103 Uiso 1 1 calc R . .
C16 C 0.2577(3) 0.8091(4) 0.3010(4) 0.0737(15) Uani 1 1 d . . .
H16 H 0.3085 0.7493 0.3193 0.088 Uiso 1 1 calc R . .
N2 N -0.09745(17) 0.9103(2) 0.06653(19) 0.0269(5) Uani 1 1 d . . .
N21 N -0.25820(19) 0.9822(2) 0.0134(2) 0.0362(6) Uani 1 1 d . . .
C22 C -0.1862(2) 0.9019(2) 0.0271(2) 0.0288(7) Uani 1 1 d . . .
C23 C -0.1968(2) 0.8174(3) 0.0049(3) 0.0403(8) Uani 1 1 d . . .
H23 H -0.1431 0.7629 0.0144 0.048 Uiso 1 1 calc R . .
C24 C -0.2874(3) 0.8144(3) -0.0313(3) 0.0538(10) Uani 1 1 d . . .
H24 H -0.2973 0.7570 -0.0467 0.065 Uiso 1 1 calc R . .
C25 C -0.3633(3) 0.8951(3) -0.0450(3) 0.0566(11) Uani 1 1 d . . .
H25 H -0.4263 0.8946 -0.0698 0.068 Uiso 1 1 calc R . .
C26 C -0.3459(3) 0.9763(3) -0.0218(3) 0.0500(10) Uani 1 1 d . . .
H26 H -0.3986 1.0317 -0.0311 0.060 Uiso 1 1 calc R . .
N31 N -0.07334(19) 0.8666(2) 0.4058(2) 0.0379(7) Uani 1 1 d . . .
C32 C -0.0232(3) 0.7712(3) 0.4224(3) 0.0504(10) Uani 1 1 d . . .
H32 H -0.0296 0.7479 0.3702 0.061 Uiso 1 1 calc R . .
C33 C 0.0379(3) 0.7039(4) 0.5124(4) 0.0711(13) Uani 1 1 d . . .
H33 H 0.0724 0.6362 0.5214 0.085 Uiso 1 1 calc R . .
C34 C 0.0475(3) 0.7370(4) 0.5884(4) 0.0732(14) Uani 1 1 d . . .
H34 H 0.0879 0.6921 0.6513 0.088 Uiso 1 1 calc R . .
C35 C -0.0022(3) 0.8357(4) 0.5715(4) 0.0666(12) Uani 1 1 d . . .
H35 H 0.0041 0.8612 0.6220 0.080 Uiso 1 1 calc R . .
C36 C -0.0617(3) 0.8977(3) 0.4804(3) 0.0490(9) Uani 1 1 d . . .
H36 H -0.0962 0.9660 0.4698 0.059 Uiso 1 1 calc R . .
N41 N 0.0814(2) 0.5862(2) 0.0761(2) 0.0413(7) Uani 1 1 d . . .
C42 C 0.1205(3) 0.6398(3) -0.0204(3) 0.0525(10) Uani 1 1 d . . .
H42 H 0.1216 0.7172 -0.0511 0.063 Uiso 1 1 calc R . .
C43 C 0.1597(3) 0.5876(4) -0.0776(4) 0.0637(12) Uani 1 1 d . . .
H43 H 0.1867 0.6287 -0.1464 0.076 Uiso 1 1 calc R . .
C44 C 0.1590(3) 0.4758(4) -0.0339(4) 0.0615(11) Uani 1 1 d . . .
H44 H 0.1855 0.4381 -0.0718 0.074 Uiso 1 1 calc R . .
C45 C 0.1191(3) 0.4191(3) 0.0660(4) 0.0579(11) Uani 1 1 d . . .
H45 H 0.1180 0.3415 0.0987 0.069 Uiso 1 1 calc R . .
C46 C 0.0811(3) 0.4772(3) 0.1170(3) 0.0469(9) Uani 1 1 d . . .
H46 H 0.0530 0.4378 0.1854 0.056 Uiso 1 1 calc R . .
N51 N -0.28243(19) 0.8977(2) 0.2774(2) 0.0346(6) Uani 1 1 d . . .
C52 C -0.3725(2) 0.9470(3) 0.2785(3) 0.0452(9) Uani 1 1 d . . .
H52 H -0.3786 1.0125 0.2845 0.054 Uiso 1 1 calc R . .
C53 C -0.4564(3) 0.9069(4) 0.2714(3) 0.0585(11) Uani 1 1 d . . .
H53 H -0.5190 0.9437 0.2735 0.070 Uiso 1 1 calc R . .
C54 C -0.4484(3) 0.8129(4) 0.2613(4) 0.0633(12) Uani 1 1 d . . .
H54 H -0.5053 0.7843 0.2550 0.076 Uiso 1 1 calc R . .
C55 C -0.3567(3) 0.7614(3) 0.2605(3) 0.0509(10) Uani 1 1 d . . .
H55 H -0.3490 0.6958 0.2546 0.061 Uiso 1 1 calc R . .
C56 C -0.2763(3) 0.8059(3) 0.2684(3) 0.0390(8) Uani 1 1 d . . .
H56 H -0.2130 0.7697 0.2675 0.047 Uiso 1 1 calc R . .
N61 N 0.1366(2) 0.5658(2) 0.2929(2) 0.0379(7) Uani 1 1 d . . .
C62 C 0.2308(3) 0.5570(4) 0.2708(3) 0.0620(12) Uani 1 1 d . . .
H62 H 0.2487 0.5967 0.1976 0.074 Uiso 1 1 calc R . .
C63 C 0.3041(3) 0.4940(4) 0.3470(4) 0.0676(13) Uani 1 1 d . . .
H63 H 0.3705 0.4905 0.3269 0.081 Uiso 1 1 calc R . .
C64 C 0.2793(3) 0.4367(3) 0.4524(3) 0.0550(10) Uani 1 1 d . . .
H64 H 0.3280 0.3910 0.5070 0.066 Uiso 1 1 calc R . .
C65 C 0.1839(3) 0.4460(4) 0.4779(3) 0.0601(11) Uani 1 1 d . . .
H65 H 0.1648 0.4087 0.5509 0.072 Uiso 1 1 calc R . .
C66 C 0.1144(3) 0.5109(3) 0.3956(3) 0.0515(10) Uani 1 1 d . . .
H66 H 0.0476 0.5162 0.4141 0.062 Uiso 1 1 calc R . .
N1S N 0.4758(3) 0.6336(4) 0.5304(3) 0.0695(11) Uani 1 1 d D . .
C2S C 0.4708(3) 0.7110(4) 0.5585(4) 0.0635(12) Uani 1 1 d D . .
H2S H 0.5211 0.7576 0.5356 0.076 Uiso 1 1 calc R . .
C3S C 0.3990(3) 0.7289(4) 0.6177(4) 0.0693(13) Uani 1 1 d D . .
H3S H 0.3994 0.7860 0.6360 0.083 Uiso 1 1 calc R . .
C4S C 0.3265(4) 0.6640(5) 0.6505(4) 0.0772(15) Uani 1 1 d D . .
H4S H 0.2745 0.6755 0.6914 0.093 Uiso 1 1 calc R . .
C5S C 0.3293(3) 0.5816(4) 0.6240(4) 0.0748(14) Uani 1 1 d D . .
H5S H 0.2796 0.5342 0.6466 0.090 Uiso 1 1 calc R . .
C6S C 0.4046(3) 0.5687(4) 0.5643(4) 0.0658(12) Uani 1 1 d D . .
H6S H 0.4066 0.5112 0.5461 0.079 Uiso 1 1 calc R . .
N1T N 0.4437(6) 0.6722(9) 0.1421(6) 0.0811(19) Uiso 0.569(5) 1 d PD A 1
C2T C 0.5083(6) 0.6254(8) 0.0987(8) 0.075(2) Uiso 0.569(5) 1 d PD A 1
H2T H 0.5614 0.5739 0.1430 0.090 Uiso 0.569(5) 1 calc PR A 1
C3T C 0.5014(8) 0.6480(9) -0.0063(9) 0.096(3) Uiso 0.569(5) 1 d PD A 1
H3T H 0.5487 0.6154 -0.0365 0.115 Uiso 0.569(5) 1 calc PR A 1
C4T C 0.4224(10) 0.7202(11) -0.0651(11) 0.104(3) Uiso 0.569(5) 1 d P A 1
H4T H 0.4139 0.7371 -0.1380 0.124 Uiso 0.569(5) 1 calc PR A 1
C5T C 0.3576(7) 0.7676(8) -0.0247(8) 0.073(2) Uiso 0.569(5) 1 d PD A 1
H5T H 0.3031 0.8170 -0.0678 0.088 Uiso 0.569(5) 1 calc PR A 1
C6T C 0.3692(7) 0.7456(8) 0.0763(9) 0.075(2) Uiso 0.569(5) 1 d PD A 1
H6T H 0.3236 0.7825 0.1039 0.090 Uiso 0.569(5) 1 calc PR A 1
N1U N 0.4215(9) 0.7250(10) 0.1070(9) 0.0811(19) Uiso 0.431(5) 1 d PD A 2
C2U C 0.4841(10) 0.6326(10) 0.1357(10) 0.075(2) Uiso 0.431(5) 1 d PD A 2
H2U H 0.5221 0.6017 0.2008 0.090 Uiso 0.431(5) 1 calc PR A 2
C3U C 0.4943(10) 0.5827(11) 0.0745(12) 0.096(3) Uiso 0.431(5) 1 d PD A 2
H3U H 0.5393 0.5174 0.0959 0.115 Uiso 0.431(5) 1 calc PR A 2
C4U C 0.4414(12) 0.6251(14) -0.0153(13) 0.104(3) Uiso 0.431(5) 1 d P A 2
H4U H 0.4522 0.5926 -0.0610 0.124 Uiso 0.431(5) 1 calc PR A 2
C5U C 0.3712(9) 0.7147(10) -0.0453(9) 0.073(2) Uiso 0.431(5) 1 d PD A 2
H5U H 0.3280 0.7402 -0.1059 0.088 Uiso 0.431(5) 1 calc PR A 2
C6U C 0.3671(9) 0.7654(11) 0.0177(13) 0.075(2) Uiso 0.431(5) 1 d PD A 2
H6U H 0.3237 0.8318 -0.0038 0.090 Uiso 0.431(5) 1 calc PR A 2
N1Q N -0.4141(7) 0.8525(10) 0.7150(9) 0.0754(17) Uiso 0.466(5) 1 d PD B 1
C2Q C -0.4088(9) 0.9341(8) 0.6171(11) 0.0664(19) Uiso 0.466(5) 1 d PD B 1
H2Q H -0.4476 1.0032 0.5968 0.080 Uiso 0.466(5) 1 calc PR B 1
C3Q C -0.3484(11) 0.9225(9) 0.5427(8) 0.066(2) Uiso 0.466(5) 1 d PD B 1
H3Q H -0.3483 0.9815 0.4707 0.079 Uiso 0.466(5) 1 calc PR B 1
C4Q C -0.2893(8) 0.8262(13) 0.5732(11) 0.064(2) Uiso 0.466(5) 1 d P B 1
H4Q H -0.2466 0.8170 0.5230 0.077 Uiso 0.466(5) 1 calc PR B 1
C5Q C -0.2915(9) 0.7406(9) 0.6786(12) 0.069(2) Uiso 0.466(5) 1 d PD B 1
H5Q H -0.2501 0.6724 0.7024 0.083 Uiso 0.466(5) 1 calc PR B 1
C6Q C -0.3547(12) 0.7579(9) 0.7463(10) 0.076(2) Uiso 0.466(5) 1 d PD B 1
H6Q H -0.3568 0.7006 0.8188 0.091 Uiso 0.466(5) 1 calc PR B 1
N1R N -0.4338(6) 0.8915(8) 0.6638(9) 0.0754(17) Uiso 0.534(5) 1 d PD B 2
C2R C -0.3864(8) 0.9341(7) 0.5740(9) 0.0664(19) Uiso 0.534(5) 1 d PD B 2
H2R H -0.4107 1.0066 0.5196 0.080 Uiso 0.534(5) 1 calc PR B 2
C3R C -0.3031(8) 0.8810(11) 0.5523(7) 0.066(2) Uiso 0.534(5) 1 d PD B 2
H3R H -0.2711 0.9148 0.4855 0.079 Uiso 0.534(5) 1 calc PR B 2
C4R C -0.2699(7) 0.7768(10) 0.6332(11) 0.064(2) Uiso 0.534(5) 1 d P B 2
H4R H -0.2140 0.7356 0.6227 0.077 Uiso 0.534(5) 1 calc PR B 2
C5R C -0.3176(8) 0.7318(7) 0.7296(9) 0.069(2) Uiso 0.534(5) 1 d PD B 2
H5R H -0.2928 0.6615 0.7873 0.083 Uiso 0.534(5) 1 calc PR B 2
C6R C -0.3997(9) 0.7889(11) 0.7410(8) 0.076(2) Uiso 0.534(5) 1 d PD B 2
H6R H -0.4348 0.7555 0.8057 0.091 Uiso 0.534(5) 1 calc PR B 2

loop_
_atom_site_aniso_label
_atom_site_aniso_U_11
_atom_site_aniso_U_22
_atom_site_aniso_U_33
_atom_site_aniso_U_23
_atom_site_aniso_U_13
_atom_site_aniso_U_12
Cu1 0.0326(2) 0.0339(2) 0.0313(2) -0.01710(18) 0.00342(16) -0.00175(16)
Cu2 0.0399(2) 0.0251(2) 0.0326(2) -0.01148(18) 0.00135(17) 0.00043(16)
P1 0.0261(4) 0.0261(4) 0.0257(4) -0.0116(3) 0.0004(3) -0.0013(3)
P2 0.0266(4) 0.0239(4) 0.0268(4) -0.0103(3) -0.0009(3) 0.0001(3)
Cl2 0.0422(5) 0.0396(5) 0.0432(5) -0.0112(4) 0.0074(4) -0.0057(4)
Cl1 0.0685(6) 0.0431(5) 0.0568(6) -0.0326(5) -0.0062(5) 0.0071(4)
O1 0.0300(11) 0.0257(11) 0.0284(11) -0.0118(9) 0.0021(8) -0.0020(8)
N1 0.0285(13) 0.0269(14) 0.0270(13) -0.0133(11) -0.0026(10) 0.0017(10)
N11 0.0376(17) 0.0469(19) 0.060(2) -0.0154(16) -0.0050(15) 0.0051(14)
C12 0.0253(15) 0.0364(18) 0.0268(16) -0.0092(14) 0.0004(12) -0.0065(13)
C13 0.0393(19) 0.053(2) 0.047(2) -0.0343(19) 0.0033(16) -0.0108(16)
C14 0.078(3) 0.104(4) 0.068(3) -0.060(3) 0.013(3) -0.045(3)
C15 0.046(3) 0.134(5) 0.061(3) -0.030(3) -0.019(2) -0.024(3)
C16 0.039(2) 0.072(3) 0.077(3) -0.012(3) -0.020(2) 0.009(2)
N2 0.0237(12) 0.0272(13) 0.0288(14) -0.0131(11) -0.0005(10) -0.0011(10)
N21 0.0319(14) 0.0355(16) 0.0375(16) -0.0156(13) -0.0024(12) 0.0002(12)
C22 0.0291(16) 0.0289(17) 0.0239(16) -0.0090(13) 0.0027(12) -0.0050(13)
C23 0.0383(18) 0.038(2) 0.047(2) -0.0238(17) -0.0085(15) 0.0009(15)
C24 0.055(2) 0.051(2) 0.062(3) -0.032(2) -0.0152(19) -0.0073(19)
C25 0.043(2) 0.060(3) 0.065(3) -0.026(2) -0.0199(19) -0.0071(19)
C26 0.0322(19) 0.051(2) 0.057(2) -0.020(2) -0.0109(16) 0.0058(16)
N31 0.0356(15) 0.0389(17) 0.0332(15) -0.0125(13) 0.0015(12) -0.0061(12)
C32 0.054(2) 0.040(2) 0.048(2) -0.0143(18) -0.0063(18) -0.0021(18)
C33 0.066(3) 0.048(3) 0.073(3) -0.011(2) -0.020(2) 0.010(2)
C34 0.066(3) 0.077(3) 0.059(3) -0.018(3) -0.024(2) -0.006(2)
C35 0.067(3) 0.080(3) 0.052(3) -0.029(2) -0.012(2) -0.014(2)
C36 0.048(2) 0.057(2) 0.043(2) -0.0239(19) -0.0018(17) -0.0083(18)
N41 0.0509(17) 0.0339(16) 0.0391(17) -0.0184(14) 0.0048(13) -0.0028(13)
C42 0.068(3) 0.042(2) 0.051(2) -0.0245(19) 0.015(2) -0.0111(19)
C43 0.081(3) 0.062(3) 0.059(3) -0.039(2) 0.020(2) -0.011(2)
C44 0.075(3) 0.057(3) 0.071(3) -0.047(2) 0.008(2) -0.003(2)
C45 0.074(3) 0.040(2) 0.066(3) -0.031(2) -0.006(2) 0.002(2)
C46 0.056(2) 0.034(2) 0.046(2) -0.0167(17) 0.0016(17) -0.0026(16)
N51 0.0331(14) 0.0398(16) 0.0305(15) -0.0165(13) 0.0027(11) -0.0059(12)
C52 0.039(2) 0.053(2) 0.046(2) -0.0272(19) 0.0035(16) -0.0026(16)
C53 0.031(2) 0.079(3) 0.065(3) -0.035(2) -0.0004(17) -0.0045(19)
C54 0.049(2) 0.083(3) 0.062(3) -0.033(3) 0.003(2) -0.030(2)
C55 0.064(3) 0.045(2) 0.044(2) -0.0185(18) 0.0046(18) -0.0222(19)
C56 0.0450(19) 0.0329(19) 0.0328(18) -0.0107(15) 0.0041(15) -0.0067(15)
N61 0.0431(16) 0.0301(15) 0.0348(16) -0.0118(13) -0.0008(12) -0.0017(12)
C62 0.045(2) 0.072(3) 0.039(2) -0.005(2) 0.0038(17) -0.003(2)
C63 0.044(2) 0.079(3) 0.055(3) -0.015(2) -0.0048(19) 0.002(2)
C64 0.052(2) 0.052(2) 0.050(2) -0.017(2) -0.0167(19) 0.0008(18)
C65 0.065(3) 0.068(3) 0.034(2) -0.015(2) -0.0049(18) -0.002(2)
C66 0.050(2) 0.061(3) 0.037(2) -0.0207(19) -0.0021(17) 0.0035(18)
N1S 0.047(2) 0.090(3) 0.081(3) -0.051(2) 0.0054(18) -0.002(2)
C2S 0.049(2) 0.064(3) 0.077(3) -0.033(3) -0.005(2) -0.012(2)
C3S 0.072(3) 0.071(3) 0.081(3) -0.053(3) -0.013(3) 0.006(3)
C4S 0.068(3) 0.096(4) 0.075(3) -0.052(3) 0.015(2) 0.007(3)
C5S 0.052(3) 0.073(3) 0.090(4) -0.030(3) 0.008(2) -0.019(2)
C6S 0.058(3) 0.067(3) 0.090(4) -0.054(3) -0.012(2) 0.004(2)

loop_
_atom_type_symbol
_atom_type_description
_atom_type_scat_dispersion_real
_atom_type_scat_dispersion_imag
_atom_type_scat_source
C C 0.0033 0.0016 'International Tables Vol C Tables 4.2.6.8 and 6.1.1.4'
H H 0.0000 0.0000 'International Tables Vol C Tables 4.2.6.8 and 6.1.1.4'
P P 0.1023 0.0942 'International Tables Vol C Tables 4.2.6.8 and 6.1.1.4'
N N 0.0061 0.0033 'International Tables Vol C Tables 4.2.6.8 and 6.1.1.4'
Cl Cl 0.1484 0.1585 'International Tables Vol C Tables 4.2.6.8 and 6.1.1.4'
Cu Cu 0.3201 1.2651 'International Tables Vol C Tables 4.2.6.8 and 6.1.1.4'
O O 0.0106 0.0060 'International Tables Vol C Tables 4.2.6.8 and 6.1.1.4'

loop_
_geom_angle_atom_site_label_1
_geom_angle_atom_site_label_2
_geom_angle_atom_site_label_3
_geom_angle
_geom_angle_site_symmetry_1
_geom_angle_site_symmetry_3
_geom_angle_publ_flag
N51 Cu1 N31 105.91(11) . . ?
N51 Cu1 P1 109.30(8) . . ?
N31 Cu1 P1 110.18(8) . . ?
N51 Cu1 Cl1 107.16(8) . . ?
N31 Cu1 Cl1 103.40(9) . . ?
P1 Cu1 Cl1 119.94(4) . . ?
N61 Cu2 N41 95.33(11) . . ?
N61 Cu2 P2 121.22(9) . . ?
N41 Cu2 P2 115.15(8) . . ?
N61 Cu2 Cl2 101.25(8) . . ?
N41 Cu2 Cl2 107.33(9) . . ?
P2 Cu2 Cl2 114.07(3) . . ?
O1 P1 N2 106.18(12) . . ?
O1 P1 N1 105.29(12) . . ?
N2 P1 N1 79.85(12) . . ?
O1 P1 Cu1 118.95(8) . . ?
N2 P1 Cu1 121.56(9) . . ?
N1 P1 Cu1 117.84(9) . . ?
O1 P2 N1 105.25(12) 2_575 . ?
O1 P2 N2 105.13(11) 2_575 . ?
N1 P2 N2 80.25(12) . . ?
O1 P2 Cu2 112.68(8) 2_575 . ?
N1 P2 Cu2 126.95(9) . . ?
N2 P2 Cu2 121.28(9) . . ?
P2 O1 P1 136.46(13) 2_575 . ?
C12 N1 P2 129.3(2) . . ?
C12 N1 P1 128.9(2) . . ?
P2 N1 P1 99.85(13) . . ?
C16 N11 C12 115.8(4) . . ?
N11 C12 C13 125.1(3) . . ?
N11 C12 N1 115.2(3) . . ?
C13 C12 N1 119.7(3) . . ?
C12 C13 C14 116.4(4) . . ?
C15 C14 C13 120.4(4) . . ?
C14 C15 C16 118.3(4) . . ?
N11 C16 C15 124.0(4) . . ?
C22 N2 P1 127.1(2) . . ?
C22 N2 P2 132.1(2) . . ?
P1 N2 P2 99.96(13) . . ?
C26 N21 C22 116.3(3) . . ?
N21 C22 C23 123.8(3) . . ?
N21 C22 N2 114.0(3) . . ?
C23 C22 N2 122.2(3) . . ?
C22 C23 C24 118.2(3) . . ?
C25 C24 C23 119.4(4) . . ?
C24 C25 C26 118.4(3) . . ?
N21 C26 C25 123.9(3) . . ?
C32 N31 C36 116.8(3) . . ?
C32 N31 Cu1 123.0(3) . . ?
C36 N31 Cu1 120.0(2) . . ?
N31 C32 C33 123.2(4) . . ?
C34 C33 C32 118.7(4) . . ?
C35 C34 C33 118.8(4) . . ?
C34 C35 C36 119.0(4) . . ?
N31 C36 C35 123.4(4) . . ?
C42 N41 C46 117.0(3) . . ?
C42 N41 Cu2 124.4(3) . . ?
C46 N41 Cu2 118.4(2) . . ?
N41 C42 C43 122.9(4) . . ?
C44 C43 C42 119.1(4) . . ?
C43 C44 C45 118.8(4) . . ?
C46 C45 C44 118.5(4) . . ?
C45 C46 N41 123.8(4) . . ?
C56 N51 C52 117.1(3) . . ?
C56 N51 Cu1 120.6(2) . . ?
C52 N51 Cu1 121.6(2) . . ?
N51 C52 C53 122.9(4) . . ?
C52 C53 C54 119.0(4) . . ?
C53 C54 C55 118.7(4) . . ?
C56 C55 C54 119.1(4) . . ?
N51 C56 C55 123.2(3) . . ?
C66 N61 C62 116.4(3) . . ?
C66 N61 Cu2 122.8(2) . . ?
C62 N61 Cu2 120.8(2) . . ?
N61 C62 C63 124.1(4) . . ?
C64 C63 C62 118.5(4) . . ?
C65 C64 C63 118.8(4) . . ?
C64 C65 C66 118.9(4) . . ?
N61 C66 C65 123.3(4) . . ?
C2S N1S C6S 116.6(4) . . ?
N1S C2S C3S 124.3(4) . . ?
C4S C3S C2S 118.8(4) . . ?
C3S C4S C5S 118.9(4) . . ?
C4S C5S C6S 118.6(4) . . ?
N1S C6S C5S 122.8(4) . . ?
C6T N1T C2T 116.8(7) . . ?
C3T C2T N1T 123.1(8) . . ?
C2T C3T C4T 115.8(9) . . ?
C3T C4T C5T 122.6(11) . . ?
C6T C5T C4T 119.3(9) . . ?
C5T C6T N1T 122.4(8) . . ?
C6U N1U C2U 118.6(9) . . ?
C3U C2U N1U 121.5(9) . . ?
C2U C3U C4U 119.3(12) . . ?
C3U C4U C5U 122.1(15) . . ?
C6U C5U C4U 115.9(10) . . ?
N1U C6U C5U 122.3(11) . . ?
C2Q N1Q C6Q 119.5(9) . . ?
N1Q C2Q C3Q 121.6(8) . . ?
C2Q C3Q C4Q 119.2(9) . . ?
C5Q C4Q C3Q 119.5(10) . . ?
C4Q C5Q C6Q 117.6(9) . . ?
N1Q C6Q C5Q 122.5(10) . . ?
C2R N1R C6R 117.8(8) . . ?
N1R C2R C3R 124.7(8) . . ?
C4R C3R C2R 115.9(8) . . ?
C3R C4R C5R 120.1(9) . . ?
C6R C5R C4R 119.1(8) . . ?
N1R C6R C5R 122.2(8) . . ?

loop_
_geom_bond_atom_site_label_1
_geom_bond_atom_site_label_2
_geom_bond_distance
_geom_bond_site_symmetry_2
_geom_bond_publ_flag
Cu1 N51 2.070(3) . ?
Cu1 N31 2.098(3) . ?
Cu1 P1 2.1482(8) . ?
Cu1 Cl1 2.2909(10) . ?
Cu2 N61 2.051(3) . ?
Cu2 N41 2.084(3) . ?
Cu2 P2 2.1308(9) . ?
Cu2 Cl2 2.3135(10) . ?
P1 O1 1.636(2) . ?
P1 N2 1.708(3) . ?
P1 N1 1.722(2) . ?
P2 O1 1.648(2) 2_575 ?
P2 N1 1.702(3) . ?
P2 N2 1.713(2) . ?
O1 P2 1.648(2) 2_575 ?
N1 C12 1.405(4) . ?
N11 C16 1.354(6) . ?
N11 C12 1.343(4) . ?
C12 C13 1.368(5) . ?
C13 C14 1.393(6) . ?
C14 C15 1.375(8) . ?
C15 C16 1.353(8) . ?
N2 C22 1.403(4) . ?
N21 C26 1.349(4) . ?
N21 C22 1.336(4) . ?
C22 C23 1.382(5) . ?
C23 C24 1.379(5) . ?
C24 C25 1.375(5) . ?
C25 C26 1.371(6) . ?
N31 C32 1.330(5) . ?
N31 C36 1.342(5) . ?
C32 C33 1.388(6) . ?
C33 C34 1.375(7) . ?
C34 C35 1.365(7) . ?
C35 C36 1.376(6) . ?
N41 C42 1.333(5) . ?
N41 C46 1.339(4) . ?
C42 C43 1.383(5) . ?
C43 C44 1.371(6) . ?
C44 C45 1.378(6) . ?
C45 C46 1.371(5) . ?
N51 C56 1.336(4) . ?
N51 C52 1.340(4) . ?
C52 C53 1.372(5) . ?
C53 C54 1.375(6) . ?
C54 C55 1.371(6) . ?
C55 C56 1.370(5) . ?
N61 C66 1.321(5) . ?
N61 C62 1.327(5) . ?
C62 C63 1.373(6) . ?
C63 C64 1.365(6) . ?
C64 C65 1.356(6) . ?
C65 C66 1.387(5) . ?
N1S C2S 1.311(5) . ?
N1S C6S 1.335(5) . ?
C2S C3S 1.349(6) . ?
C3S C4S 1.350(6) . ?
C4S C5S 1.366(6) . ?
C5S C6S 1.361(6) . ?
N1T C6T 1.356(10) . ?
N1T C2T 1.338(9) . ?
C2T C3T 1.368(13) . ?
C3T C4T 1.362(15) . ?
C4T C5T 1.315(15) . ?
C5T C6T 1.321(13) . ?
N1U C6U 1.322(11) . ?
N1U C2U 1.339(11) . ?
C2U C3U 1.343(17) . ?
C3U C4U 1.31(2) . ?
C4U C5U 1.368(19) . ?
C5U C6U 1.376(17) . ?
N1Q C2Q 1.307(11) . ?
N1Q C6Q 1.335(11) . ?
C2Q C3Q 1.376(14) . ?
C3Q C4Q 1.353(16) . ?
C4Q C5Q 1.391(17) . ?
C5Q C6Q 1.357(16) . ?
N1R C2R 1.305(10) . ?
N1R C6R 1.346(10) . ?
C2R C3R 1.388(13) . ?
C3R C4R 1.373(14) . ?
C4R C5R 1.379(14) . ?
C5R C6R 1.345(14) . ?
